data_7040871
loop_
_publ_author_name
'Xu, Bin'
'Ma, Anjie'
'Jia, Teng'
'Hao, Zhiqiang'
'Gao, Wei'
'Mu, Ying'

_publ_section_title
;
 Synthesis and structural characterization of iron complexes bearing
 N-aryl-phenanthren-o-iminoquinone ligands.
;
_journal_issue 44
_journal_name_full 'Dalton transactions (Cambridge, England : 2003)'
_journal_page_first 17966
_journal_page_last 17973
_journal_paper_doi 10.1039/c6dt03572h
_journal_volume 45
_journal_year 2016
_chemical_formula_sum 'C68 H82 Fe N2 Na2 O6'
_chemical_formula_weight 1125.19
_chemical_name_systematic
; 
 ? 
;
_space_group_IT_number 2
_symmetry_cell_setting triclinic
_symmetry_space_group_name_Hall '-P 1'
_symmetry_space_group_name_H-M 'P -1'
_atom_sites_solution_hydrogens geom
_atom_sites_solution_primary direct
_atom_sites_solution_secondary difmap
_audit_creation_method SHELXL-97
_audit_update_record
;
2016-03-17 deposited with the CCDC.
2016-10-11 downloaded from the CCDC.
;
_cell_angle_alpha 115.4240(10)
_cell_angle_beta 108.3540(10)
_cell_angle_gamma 90.8050(10)
_cell_formula_units_Z 1
_cell_length_a 10.3920(10)
_cell_length_b 12.6130(10)
_cell_length_c 13.3290(10)
_cell_measurement_reflns_used 3176
_cell_measurement_temperature 185(2)
_cell_measurement_theta_max 24.50
_cell_measurement_theta_min 2.23
_cell_volume 1474.8(2)
_computing_cell_refinement 'Bruker SMART'
_computing_data_collection 'Bruker SMART'
_computing_data_reduction 'Bruker SAINT'
_computing_molecular_graphics 'Bruker SHELXTL'
_computing_publication_material 'Bruker SHELXTL'
_computing_structure_refinement 'SHELXL-97 (Sheldrick, 1997)'
_computing_structure_solution 'SHELXS-97 (Sheldrick, 1990)'
_diffrn_ambient_temperature 185(2)
_diffrn_measured_fraction_theta_full 0.985
_diffrn_measured_fraction_theta_max 0.985
_diffrn_measurement_device_type 'Bruker APEX CCD area detector'
_diffrn_measurement_method 'phi and omega scans'
_diffrn_radiation_monochromator graphite
_diffrn_radiation_source 'fine-focus sealed tube'
_diffrn_radiation_type MoK\a
_diffrn_radiation_wavelength 0.71073
_diffrn_reflns_av_R_equivalents 0.0325
_diffrn_reflns_av_sigmaI/netI 0.0570
_diffrn_reflns_limit_h_max 12
_diffrn_reflns_limit_h_min -12
_diffrn_reflns_limit_k_max 13
_diffrn_reflns_limit_k_min -15
_diffrn_reflns_limit_l_max 16
_diffrn_reflns_limit_l_min -16
_diffrn_reflns_number 11395
_diffrn_reflns_theta_full 26.03
_diffrn_reflns_theta_max 26.03
_diffrn_reflns_theta_min 1.81
_exptl_absorpt_coefficient_mu 0.325
_exptl_absorpt_correction_T_max 0.9529
_exptl_absorpt_correction_T_min 0.9146
_exptl_absorpt_correction_type multi-scan
_exptl_absorpt_process_details SADABS
_exptl_crystal_colour green
_exptl_crystal_density_diffrn 1.267
_exptl_crystal_density_method 'not measured'
_exptl_crystal_description block
_exptl_crystal_F_000 600
_exptl_crystal_size_max 0.28
_exptl_crystal_size_mid 0.21
_exptl_crystal_size_min 0.15
_refine_diff_density_max 0.495
_refine_diff_density_min -0.243
_refine_diff_density_rms 0.062
_refine_ls_extinction_method none
_refine_ls_goodness_of_fit_ref 1.010
_refine_ls_hydrogen_treatment constr
_refine_ls_matrix_type full
_refine_ls_number_parameters 362
_refine_ls_number_reflns 5727
_refine_ls_number_restraints 0
_refine_ls_restrained_S_all 1.010
_refine_ls_R_factor_all 0.0785
_refine_ls_R_factor_gt 0.0533
_refine_ls_shift/su_max 0.001
_refine_ls_shift/su_mean 0.000
_refine_ls_structure_factor_coef Fsqd
_refine_ls_weighting_details 'calc w=1/[\s^2^(Fo^2^)+(0.0722P)^2^+0.2291P] where P=(Fo^2^+2Fc^2^)/3'
_refine_ls_weighting_scheme calc
_refine_ls_wR_factor_gt 0.1228
_refine_ls_wR_factor_ref 0.1361
_reflns_number_gt 4248
_reflns_number_total 5727
_reflns_threshold_expression >2sigma(I)
_cod_data_source_file c6dt03572h2.cif
_cod_data_source_block complex_4
_cod_depositor_comments
;
The following automatic conversions were performed:

'_symmetry_cell_setting' value 'Triclinic' changed to 'triclinic'
according to
/usr/data/users/saulius/crontab/automatic-downloads/rss-feeds/RSC/lib/dictionaries/cif_core.dic
dictionary named 'cif_core.dic' version 2.4.2 from 2011-04-26.

Automatic conversion script
Id: cif_fix_values 4268 2015-11-12 08:31:59Z antanas 

 Adding full bibliography for 7040871--7040875.cif.
;
_cod_original_sg_symbol_H-M P-1
_cod_database_code 7040871

loop_
_symmetry_equiv_pos_as_xyz
'x, y, z'
'-x, -y, -z'

loop_
_atom_site_label
_atom_site_type_symbol
_atom_site_fract_x
_atom_site_fract_y
_atom_site_fract_z
_atom_site_U_iso_or_equiv
_atom_site_adp_type
_atom_site_occupancy
_atom_site_symmetry_multiplicity
_atom_site_calc_flag
_atom_site_refinement_flags
Fe1 Fe 0.5000 0.0000 0.5000 0.02064(15) Uani 1 2 d S
N1 N 0.6685(2) 0.12525(18) 0.62129(17) 0.0211(4) Uani 1 1 d .
Na1 Na 0.36034(11) 0.16094(10) 0.31761(10) 0.0389(3) Uani 1 1 d .
O1 O 0.52575(16) 0.07540(15) 0.40117(14) 0.0239(4) Uani 1 1 d .
O2 O 0.3994(2) 0.34546(18) 0.48347(19) 0.0478(6) Uani 1 1 d .
O3 O 0.2807(2) 0.2444(2) 0.1865(2) 0.0510(6) Uani 1 1 d .
C1 C 0.7263(2) 0.1805(2) 0.5714(2) 0.0196(5) Uani 1 1 d .
C2 C 0.6480(2) 0.1485(2) 0.4526(2) 0.0201(5) Uani 1 1 d .
C3 C 0.7003(2) 0.1860(2) 0.3838(2) 0.0215(5) Uani 1 1 d .
C4 C 0.6317(3) 0.1354(2) 0.2589(2) 0.0281(6) Uani 1 1 d .
H4 H 0.5467 0.0821 0.2228 0.034 Uiso 1 1 calc R
C5 C 0.6858(3) 0.1621(3) 0.1895(3) 0.0345(7) Uani 1 1 d .
H5 H 0.6391 0.1263 0.1059 0.041 Uiso 1 1 calc R
C6 C 0.8093(3) 0.2417(3) 0.2413(3) 0.0342(7) Uani 1 1 d .
H6 H 0.8466 0.2605 0.1932 0.041 Uiso 1 1 calc R
C7 C 0.8770(3) 0.2928(2) 0.3622(2) 0.0300(6) Uani 1 1 d .
H7 H 0.9610 0.3471 0.3964 0.036 Uiso 1 1 calc R
C8 C 0.8256(2) 0.2673(2) 0.4371(2) 0.0238(5) Uani 1 1 d .
C9 C 0.8965(2) 0.3160(2) 0.5642(2) 0.0237(5) Uani 1 1 d .
C10 C 1.0138(3) 0.4066(2) 0.6260(3) 0.0338(6) Uani 1 1 d .
H10 H 1.0471 0.4363 0.5827 0.041 Uiso 1 1 calc R
C11 C 1.0816(3) 0.4533(3) 0.7464(3) 0.0395(7) Uani 1 1 d .
H11 H 1.1605 0.5142 0.7854 0.047 Uiso 1 1 calc R
C12 C 1.0332(3) 0.4103(3) 0.8109(3) 0.0375(7) Uani 1 1 d .
H12 H 1.0797 0.4418 0.8942 0.045 Uiso 1 1 calc R
C13 C 0.9189(3) 0.3228(2) 0.7547(2) 0.0302(6) Uani 1 1 d .
H13 H 0.8868 0.2956 0.8003 0.036 Uiso 1 1 calc R
C14 C 0.8475(2) 0.2719(2) 0.6301(2) 0.0228(5) Uani 1 1 d .
C15 C 0.7406(2) 0.1104(2) 0.7227(2) 0.0224(5) Uani 1 1 d .
C16 C 0.8476(3) 0.0422(2) 0.7242(2) 0.0281(6) Uani 1 1 d .
C17 C 0.8951(3) 0.0112(3) 0.8166(3) 0.0370(7) Uani 1 1 d .
H17 H 0.9840 -0.0196 0.8285 0.044 Uiso 1 1 calc R
C18 C 0.8421(3) 0.0473(3) 0.9071(3) 0.0411(7) Uani 1 1 d .
H18 H 0.8890 0.0363 0.9791 0.049 Uiso 1 1 calc R
C19 C 0.7439(3) 0.1195(3) 0.9086(2) 0.0370(7) Uani 1 1 d .
H19 H 0.7102 0.1468 0.9723 0.044 Uiso 1 1 calc R
C20 C 0.6926(3) 0.1535(2) 0.8191(2) 0.0275(6) Uani 1 1 d .
C21 C 0.9057(3) -0.0028(2) 0.6249(3) 0.0327(6) Uani 1 1 d .
H21 H 0.8733 0.0414 0.5774 0.039 Uiso 1 1 calc R
C22 C 1.0632(3) 0.0222(3) 0.6721(3) 0.0462(8) Uani 1 1 d .
H22A H 1.0961 0.1082 0.7214 0.069 Uiso 1 1 calc R
H22B H 1.0960 -0.0062 0.6052 0.069 Uiso 1 1 calc R
H22C H 1.0985 -0.0193 0.7200 0.069 Uiso 1 1 calc R
C23 C 0.8501(3) -0.1351(3) 0.5415(3) 0.0496(8) Uani 1 1 d .
H23A H 0.8767 -0.1808 0.5863 0.074 Uiso 1 1 calc R
H23B H 0.8886 -0.1618 0.4781 0.074 Uiso 1 1 calc R
H23C H 0.7495 -0.1475 0.5067 0.074 Uiso 1 1 calc R
C24 C 0.5909(3) 0.2399(3) 0.8280(2) 0.0342(7) Uani 1 1 d .
H24 H 0.5795 0.2624 0.7628 0.041 Uiso 1 1 calc R
C25 C 0.4492(3) 0.1867(3) 0.8103(4) 0.0677(12) Uani 1 1 d .
H25A H 0.4127 0.1151 0.7334 0.102 Uiso 1 1 calc R
H25B H 0.3877 0.2451 0.8119 0.102 Uiso 1 1 calc R
H25C H 0.4555 0.1654 0.8741 0.102 Uiso 1 1 calc R
C26 C 0.6445(4) 0.3538(3) 0.9437(3) 0.0736(12) Uani 1 1 d .
H26A H 0.6556 0.3357 1.0102 0.110 Uiso 1 1 calc R
H26B H 0.5789 0.4089 0.9434 0.110 Uiso 1 1 calc R
H26C H 0.7336 0.3908 0.9526 0.110 Uiso 1 1 calc R
C27 C 0.3305(3) 0.4467(3) 0.5055(3) 0.0482(8) Uani 1 1 d .
H27A H 0.2303 0.4211 0.4807 0.058 Uiso 1 1 calc R
H27B H 0.3456 0.4883 0.4609 0.058 Uiso 1 1 calc R
C28 C 0.3908(4) 0.5271(3) 0.6364(3) 0.0573(9) Uani 1 1 d .
H28A H 0.3216 0.5705 0.6664 0.069 Uiso 1 1 calc R
H28B H 0.4710 0.5854 0.6565 0.069 Uiso 1 1 calc R
C29 C 0.4338(4) 0.4394(3) 0.6863(3) 0.0618(10) Uani 1 1 d .
H29A H 0.5069 0.4792 0.7660 0.074 Uiso 1 1 calc R
H29B H 0.3545 0.3998 0.6910 0.074 Uiso 1 1 calc R
C30 C 0.4856(4) 0.3542(3) 0.5974(3) 0.0501(8) Uani 1 1 d .
H30A H 0.5832 0.3833 0.6156 0.060 Uiso 1 1 calc R
H30B H 0.4784 0.2754 0.5965 0.060 Uiso 1 1 calc R
C31 C 0.3183(4) 0.2225(4) 0.0857(3) 0.0604(10) Uani 1 1 d .
H31A H 0.3004 0.1358 0.0321 0.072 Uiso 1 1 calc R
H31B H 0.4175 0.2531 0.1117 0.072 Uiso 1 1 calc R
C32 C 0.2350(5) 0.2840(5) 0.0234(4) 0.0919(16) Uani 1 1 d .
H32A H 0.2943 0.3502 0.0294 0.110 Uiso 1 1 calc R
H32B H 0.1873 0.2279 -0.0617 0.110 Uiso 1 1 calc R
C33 C 0.1367(5) 0.3292(5) 0.0791(4) 0.0846(14) Uani 1 1 d .
H33A H 0.0420 0.2957 0.0203 0.102 Uiso 1 1 calc R
H33B H 0.1498 0.4171 0.1126 0.102 Uiso 1 1 calc R
C34 C 0.1582(4) 0.2942(4) 0.1738(4) 0.0710(12) Uani 1 1 d .
H34A H 0.1671 0.3645 0.2492 0.085 Uiso 1 1 calc R
H34B H 0.0789 0.2347 0.1531 0.085 Uiso 1 1 calc R

loop_
_atom_site_aniso_label
_atom_site_aniso_U_11
_atom_site_aniso_U_22
_atom_site_aniso_U_33
_atom_site_aniso_U_23
_atom_site_aniso_U_13
_atom_site_aniso_U_12
Fe1 0.0210(3) 0.0236(3) 0.0186(3) 0.0123(2) 0.0051(2) -0.0010(2)
N1 0.0242(11) 0.0246(11) 0.0166(10) 0.0121(9) 0.0059(9) 0.0010(9)
Na1 0.0389(6) 0.0428(7) 0.0353(6) 0.0225(6) 0.0067(5) 0.0097(5)
O1 0.0239(9) 0.0299(10) 0.0184(9) 0.0140(8) 0.0041(7) -0.0035(7)
O2 0.0609(14) 0.0402(13) 0.0435(13) 0.0225(11) 0.0147(11) 0.0168(11)
O3 0.0505(14) 0.0665(16) 0.0501(14) 0.0390(13) 0.0176(11) 0.0174(12)
C1 0.0202(12) 0.0196(13) 0.0211(13) 0.0108(11) 0.0076(10) 0.0028(10)
C2 0.0214(12) 0.0197(13) 0.0211(13) 0.0113(11) 0.0070(10) 0.0020(10)
C3 0.0248(13) 0.0223(13) 0.0253(13) 0.0160(11) 0.0114(11) 0.0077(10)
C4 0.0283(14) 0.0327(15) 0.0267(14) 0.0169(13) 0.0092(12) 0.0035(12)
C5 0.0423(17) 0.0435(18) 0.0274(15) 0.0217(14) 0.0163(13) 0.0096(14)
C6 0.0369(16) 0.0464(18) 0.0388(17) 0.0313(15) 0.0207(14) 0.0085(13)
C7 0.0286(14) 0.0316(15) 0.0413(17) 0.0238(14) 0.0167(13) 0.0037(12)
C8 0.0243(13) 0.0232(13) 0.0307(14) 0.0167(12) 0.0121(11) 0.0068(11)
C9 0.0222(13) 0.0221(13) 0.0291(14) 0.0141(12) 0.0088(11) 0.0022(10)
C10 0.0321(15) 0.0318(16) 0.0408(17) 0.0199(14) 0.0129(13) -0.0040(12)
C11 0.0346(16) 0.0336(17) 0.0377(17) 0.0126(14) 0.0032(14) -0.0137(13)
C12 0.0357(16) 0.0343(17) 0.0274(15) 0.0112(13) -0.0028(12) -0.0101(13)
C13 0.0328(15) 0.0294(15) 0.0255(14) 0.0139(13) 0.0050(12) -0.0046(12)
C14 0.0216(12) 0.0225(13) 0.0246(13) 0.0114(11) 0.0074(11) 0.0034(10)
C15 0.0210(12) 0.0266(14) 0.0173(12) 0.0122(11) 0.0014(10) -0.0060(10)
C16 0.0253(14) 0.0298(15) 0.0282(14) 0.0163(12) 0.0040(11) -0.0005(11)
C17 0.0289(15) 0.0478(19) 0.0397(17) 0.0299(15) 0.0051(13) 0.0041(13)
C18 0.0379(17) 0.058(2) 0.0305(16) 0.0319(16) 0.0004(13) -0.0002(15)
C19 0.0380(16) 0.0521(19) 0.0204(14) 0.0183(14) 0.0075(12) -0.0046(14)
C20 0.0270(14) 0.0325(15) 0.0181(13) 0.0106(12) 0.0037(11) -0.0053(11)
C21 0.0351(15) 0.0358(16) 0.0389(17) 0.0238(14) 0.0179(13) 0.0133(13)
C22 0.0385(17) 0.050(2) 0.055(2) 0.0245(17) 0.0222(16) 0.0079(15)
C23 0.049(2) 0.047(2) 0.046(2) 0.0147(17) 0.0174(16) 0.0102(16)
C24 0.0376(16) 0.0412(17) 0.0258(15) 0.0146(14) 0.0148(13) 0.0062(13)
C25 0.045(2) 0.051(2) 0.102(3) 0.020(2) 0.040(2) 0.0127(17)
C26 0.074(3) 0.046(2) 0.063(3) 0.000(2) 0.013(2) 0.003(2)
C27 0.0456(19) 0.047(2) 0.064(2) 0.0363(19) 0.0192(17) 0.0160(16)
C28 0.062(2) 0.0374(19) 0.068(3) 0.0201(18) 0.022(2) 0.0208(17)
C29 0.078(3) 0.051(2) 0.050(2) 0.0194(19) 0.019(2) 0.025(2)
C30 0.056(2) 0.0435(19) 0.045(2) 0.0222(17) 0.0081(17) 0.0162(16)
C31 0.060(2) 0.079(3) 0.061(2) 0.044(2) 0.027(2) 0.024(2)
C32 0.095(3) 0.153(5) 0.070(3) 0.079(3) 0.040(3) 0.060(3)
C33 0.094(3) 0.109(4) 0.093(3) 0.074(3) 0.045(3) 0.056(3)
C34 0.063(2) 0.111(3) 0.066(3) 0.057(3) 0.032(2) 0.042(2)

loop_
_atom_type_symbol
_atom_type_description
_atom_type_scat_dispersion_real
_atom_type_scat_dispersion_imag
_atom_type_scat_source
C C 0.0033 0.0016 'International Tables Vol C Tables 4.2.6.8 and 6.1.1.4'
H H 0.0000 0.0000 'International Tables Vol C Tables 4.2.6.8 and 6.1.1.4'
N N 0.0061 0.0033 'International Tables Vol C Tables 4.2.6.8 and 6.1.1.4'
O O 0.0106 0.0060 'International Tables Vol C Tables 4.2.6.8 and 6.1.1.4'
Na Na 0.0362 0.0249 'International Tables Vol C Tables 4.2.6.8 and 6.1.1.4'
Fe Fe 0.3463 0.8444 'International Tables Vol C Tables 4.2.6.8 and 6.1.1.4'

loop_
_geom_angle_atom_site_label_1
_geom_angle_atom_site_label_2
_geom_angle_atom_site_label_3
_geom_angle
_geom_angle_site_symmetry_1
_geom_angle_site_symmetry_3
O1 Fe1 O1 180.0 . 2_656
O1 Fe1 N1 81.00(7) . .
O1 Fe1 N1 99.00(7) 2_656 .
O1 Fe1 N1 99.00(7) . 2_656
O1 Fe1 N1 81.00(7) 2_656 2_656
N1 Fe1 N1 180.0 . 2_656
C1 N1 C15 125.5(2) . .
C1 N1 Fe1 112.42(15) . .
C15 N1 Fe1 116.33(15) . .
O1 Na1 O2 98.91(8) . .
O1 Na1 O3 149.04(8) . .
O2 Na1 O3 91.89(8) . .
O1 Na1 C17 108.30(8) . 2_656
O2 Na1 C17 126.67(9) . 2_656
O3 Na1 C17 87.48(8) . 2_656
O1 Na1 C2 24.96(6) . .
O2 Na1 C2 83.72(8) . .
O3 Na1 C2 130.96(8) . .
C17 Na1 C2 133.05(8) 2_656 .
O1 Na1 C16 86.04(7) . 2_656
O2 Na1 C16 118.53(8) . 2_656
O3 Na1 C16 114.02(8) . 2_656
C17 Na1 C16 26.84(7) 2_656 2_656
C2 Na1 C16 110.72(7) . 2_656
O1 Na1 C18 105.34(8) . 2_656
O2 Na1 C18 149.42(9) . 2_656
O3 Na1 C18 76.76(8) . 2_656
C17 Na1 C18 26.64(8) 2_656 2_656
C2 Na1 C18 125.16(8) . 2_656
C16 Na1 C18 46.66(7) 2_656 2_656
C2 O1 Fe1 111.89(13) . .
C2 O1 Na1 109.15(14) . .
Fe1 O1 Na1 123.07(8) . .
C27 O2 C30 108.3(2) . .
C27 O2 Na1 133.29(19) . .
C30 O2 Na1 116.32(17) . .
C34 O3 C31 107.9(2) . .
C34 O3 Na1 123.3(2) . .
C31 O3 Na1 126.2(2) . .
N1 C1 C2 113.7(2) . .
N1 C1 C14 127.7(2) . .
C2 C1 C14 118.4(2) . .
O1 C2 C1 119.2(2) . .
O1 C2 C3 119.8(2) . .
C1 C2 C3 120.8(2) . .
O1 C2 Na1 45.89(10) . .
C1 C2 Na1 136.22(16) . .
C3 C2 Na1 90.14(14) . .
C8 C3 C4 118.9(2) . .
C8 C3 C2 120.9(2) . .
C4 C3 C2 120.0(2) . .
C5 C4 C3 121.2(2) . .
C5 C4 H4 119.4 . .
C3 C4 H4 119.4 . .
C4 C5 C6 120.1(3) . .
C4 C5 H5 120.0 . .
C6 C5 H5 120.0 . .
C7 C6 C5 119.8(2) . .
C7 C6 H6 120.1 . .
C5 C6 H6 120.1 . .
C6 C7 C8 122.0(2) . .
C6 C7 H7 119.0 . .
C8 C7 H7 119.0 . .
C7 C8 C3 117.9(2) . .
C7 C8 C9 123.6(2) . .
C3 C8 C9 118.4(2) . .
C10 C9 C14 118.3(2) . .
C10 C9 C8 122.0(2) . .
C14 C9 C8 119.7(2) . .
C11 C10 C9 122.5(2) . .
C11 C10 H10 118.8 . .
C9 C10 H10 118.8 . .
C10 C11 C12 119.1(3) . .
C10 C11 H11 120.4 . .
C12 C11 H11 120.4 . .
C13 C12 C11 120.4(3) . .
C13 C12 H12 119.8 . .
C11 C12 H12 119.8 . .
C12 C13 C14 121.7(2) . .
C12 C13 H13 119.2 . .
C14 C13 H13 119.2 . .
C13 C14 C9 117.9(2) . .
C13 C14 C1 121.5(2) . .
C9 C14 C1 120.5(2) . .
C20 C15 C16 119.5(2) . .
C20 C15 N1 118.3(2) . .
C16 C15 N1 121.7(2) . .
C17 C16 C15 118.6(2) . .
C17 C16 C21 119.8(2) . .
C15 C16 C21 121.6(2) . .
C17 C16 Na1 70.32(15) . 2_656
C15 C16 Na1 87.72(14) . 2_656
C21 C16 Na1 108.71(17) . 2_656
C18 C17 C16 121.7(3) . .
C18 C17 Na1 83.06(18) . 2_656
C16 C17 Na1 82.84(16) . 2_656
C18 C17 H17 118.2 . .
C16 C17 H17 118.2 . .
Na1 C17 H17 118.2 2_656 .
C19 C18 C17 119.2(3) . .
C19 C18 Na1 90.96(18) . 2_656
C17 C18 Na1 70.30(17) . 2_656
C19 C18 H18 119.7 . .
C17 C18 H18 119.7 . .
Na1 C18 H18 119.7 2_656 .
C18 C19 C20 121.7(3) . .
C18 C19 H19 119.1 . .
C20 C19 H19 119.1 . .
C19 C20 C15 119.0(2) . .
C19 C20 C24 120.1(2) . .
C15 C20 C24 120.9(2) . .
C16 C21 C23 111.0(2) . .
C16 C21 C22 112.3(2) . .
C23 C21 C22 111.1(2) . .
C16 C21 H21 107.4 . .
C23 C21 H21 107.4 . .
C22 C21 H21 107.4 . .
C21 C22 H22A 109.5 . .
C21 C22 H22B 109.5 . .
H22A C22 H22B 109.5 . .
C21 C22 H22C 109.5 . .
H22A C22 H22C 109.5 . .
H22B C22 H22C 109.5 . .
C21 C23 H23A 109.5 . .
C21 C23 H23B 109.5 . .
H23A C23 H23B 109.5 . .
C21 C23 H23C 109.5 . .
H23A C23 H23C 109.5 . .
H23B C23 H23C 109.5 . .
C26 C24 C25 109.6(3) . .
C26 C24 C20 112.2(3) . .
C25 C24 C20 113.8(2) . .
C26 C24 H24 106.9 . .
C25 C24 H24 106.9 . .
C20 C24 H24 106.9 . .
C24 C25 H25A 109.5 . .
C24 C25 H25B 109.5 . .
H25A C25 H25B 109.5 . .
C24 C25 H25C 109.5 . .
H25A C25 H25C 109.5 . .
H25B C25 H25C 109.5 . .
C24 C26 H26A 109.5 . .
C24 C26 H26B 109.5 . .
H26A C26 H26B 109.5 . .
C24 C26 H26C 109.5 . .
H26A C26 H26C 109.5 . .
H26B C26 H26C 109.5 . .
O2 C27 C28 106.5(3) . .
O2 C27 H27A 110.4 . .
C28 C27 H27A 110.4 . .
O2 C27 H27B 110.4 . .
C28 C27 H27B 110.4 . .
H27A C27 H27B 108.6 . .
C27 C28 C29 102.2(3) . .
C27 C28 H28A 111.3 . .
C29 C28 H28A 111.3 . .
C27 C28 H28B 111.3 . .
C29 C28 H28B 111.3 . .
H28A C28 H28B 109.2 . .
C30 C29 C28 101.7(3) . .
C30 C29 H29A 111.4 . .
C28 C29 H29A 111.4 . .
C30 C29 H29B 111.4 . .
C28 C29 H29B 111.4 . .
H29A C29 H29B 109.3 . .
O2 C30 C29 106.0(3) . .
O2 C30 H30A 110.5 . .
C29 C30 H30A 110.5 . .
O2 C30 H30B 110.5 . .
C29 C30 H30B 110.5 . .
H30A C30 H30B 108.7 . .
O3 C31 C32 107.7(3) . .
O3 C31 H31A 110.2 . .
C32 C31 H31A 110.2 . .
O3 C31 H31B 110.2 . .
C32 C31 H31B 110.2 . .
H31A C31 H31B 108.5 . .
C33 C32 C31 107.1(3) . .
C33 C32 H32A 110.3 . .
C31 C32 H32A 110.3 . .
C33 C32 H32B 110.3 . .
C31 C32 H32B 110.3 . .
H32A C32 H32B 108.5 . .
C32 C33 C34 107.7(3) . .
C32 C33 H33A 110.2 . .
C34 C33 H33A 110.2 . .
C32 C33 H33B 110.2 . .
C34 C33 H33B 110.2 . .
H33A C33 H33B 108.5 . .
O3 C34 C33 107.9(3) . .
O3 C34 H34A 110.1 . .
C33 C34 H34A 110.1 . .
O3 C34 H34B 110.1 . .
C33 C34 H34B 110.1 . .
H34A C34 H34B 108.4 . .

loop_
_geom_bond_atom_site_label_1
_geom_bond_atom_site_label_2
_geom_bond_distance
_geom_bond_site_symmetry_2
Fe1 O1 2.0005(15) .
Fe1 O1 2.0005(15) 2_656
Fe1 N1 2.030(2) .
Fe1 N1 2.030(2) 2_656
N1 C1 1.388(3) .
N1 C15 1.417(3) .
Na1 O1 2.2886(19) .
Na1 O2 2.336(2) .
Na1 O3 2.354(2) .
Na1 C17 2.911(3) 2_656
Na1 C2 3.011(3) .
Na1 C16 3.067(3) 2_656
Na1 C18 3.069(3) 2_656
O1 C2 1.345(3) .
O2 C27 1.437(3) .
O2 C30 1.456(4) .
O3 C34 1.422(4) .
O3 C31 1.432(4) .
C1 C2 1.401(3) .
C1 C14 1.446(3) .
C2 C3 1.428(3) .
C3 C8 1.416(3) .
C3 C4 1.420(3) .
C4 C5 1.369(3) .
C4 H4 0.9500 .
C5 C6 1.393(4) .
C5 H5 0.9500 .
C6 C7 1.374(4) .
C6 H6 0.9500 .
C7 C8 1.411(3) .
C7 H7 0.9500 .
C8 C9 1.449(4) .
C9 C10 1.410(3) .
C9 C14 1.426(3) .
C10 C11 1.372(4) .
C10 H10 0.9500 .
C11 C12 1.398(4) .
C11 H11 0.9500 .
C12 C13 1.372(4) .
C12 H12 0.9500 .
C13 C14 1.419(3) .
C13 H13 0.9500 .
C15 C20 1.416(3) .
C15 C16 1.416(4) .
C16 C17 1.396(4) .
C16 C21 1.518(4) .
C16 Na1 3.067(3) 2_656
C17 C18 1.386(4) .
C17 Na1 2.911(3) 2_656
C17 H17 1.0000 .
C18 C19 1.376(4) .
C18 Na1 3.069(3) 2_656
C18 H18 1.0000 .
C19 C20 1.392(3) .
C19 H19 0.9500 .
C20 C24 1.523(4) .
C21 C23 1.526(4) .
C21 C22 1.531(4) .
C21 H21 1.0000 .
C22 H22A 0.9800 .
C22 H22B 0.9800 .
C22 H22C 0.9800 .
C23 H23A 0.9800 .
C23 H23B 0.9800 .
C23 H23C 0.9800 .
C24 C26 1.512(4) .
C24 C25 1.513(4) .
C24 H24 1.0000 .
C25 H25A 0.9800 .
C25 H25B 0.9800 .
C25 H25C 0.9800 .
C26 H26A 0.9800 .
C26 H26B 0.9800 .
C26 H26C 0.9800 .
C27 C28 1.497(5) .
C27 H27A 0.9900 .
C27 H27B 0.9900 .
C28 C29 1.525(5) .
C28 H28A 0.9900 .
C28 H28B 0.9900 .
C29 C30 1.474(5) .
C29 H29A 0.9900 .
C29 H29B 0.9900 .
C30 H30A 0.9900 .
C30 H30B 0.9900 .
C31 C32 1.469(5) .
C31 H31A 0.9900 .
C31 H31B 0.9900 .
C32 C33 1.431(6) .
C32 H32A 0.9900 .
C32 H32B 0.9900 .
C33 C34 1.463(5) .
C33 H33A 0.9900 .
C33 H33B 0.9900 .
C34 H34A 0.9900 .
C34 H34B 0.9900 .
